data_7010467
loop_
_publ_author_name
'Davies, John E.'
'Mays, Martin J.'
'Raithby, Paul R.'
'Sarveswaran, Koshala'
'Solan, Gregory A.'

_publ_section_title
;
 Alkyne--phosphinoalkyne coupling reactions on mixed-metal
 tungsten--cobalt centres; P--C(alkyne) bond cleavage versus
 P--C(alkyne) bond preservation
;
_journal_issue 8
_journal_name_full 'Journal of the Chemical Society, Dalton Transactions'
_journal_page_first 1269
_journal_paper_doi 10.1039/b009396n
_journal_year 2001
_chemical_formula_sum 'C36 H32 Cl2 Co O4 P W'
_chemical_formula_weight 873.27
_chemical_name_systematic
; 
? 
;
_space_group_IT_number 14
_symmetry_cell_setting monoclinic
_symmetry_space_group_name_Hall '-P 2yn'
_symmetry_space_group_name_H-M 'P 1 21/n 1'
_atom_sites_solution_hydrogens geom
_atom_sites_solution_primary direct
_atom_sites_solution_secondary difmap
_audit_creation_method SHELXL
_cell_angle_alpha 90.00
_cell_angle_beta 91.59(3)
_cell_angle_gamma 90.00
_cell_formula_units_Z 4
_cell_length_a 9.451(5)
_cell_length_b 9.870(5)
_cell_length_c 35.906(18)
_cell_measurement_reflns_used 46
_cell_measurement_temperature 180(2)
_cell_measurement_theta_max 15
_cell_measurement_theta_min 10
_cell_volume 3348(3)
_computing_cell_refinement 'Stoe DIF4'
_computing_data_collection 'Stoe DIF4'
_computing_data_reduction 'Stoe REDU4'
_computing_molecular_graphics SHELXTL-Plus
_computing_publication_material SHELXL-93
_computing_structure_refinement 'SHELXL-93 (Sheldrick, 1993)'
_computing_structure_solution 'SHELXS-86 (Sheldrick, 1990)'
_diffrn_ambient_temperature 180(2)
_diffrn_measurement_device 'Stoe Diffractometer'
_diffrn_measurement_method 'omega-theta scans'
_diffrn_radiation_monochromator graphite
_diffrn_radiation_source 'fine-focus sealed tube'
_diffrn_radiation_type MoK\a
_diffrn_radiation_wavelength 0.71073
_diffrn_reflns_av_R_equivalents 0.0381
_diffrn_reflns_av_sigmaI/netI 0.0477
_diffrn_reflns_limit_h_max 11
_diffrn_reflns_limit_h_min 0
_diffrn_reflns_limit_k_max 11
_diffrn_reflns_limit_k_min 0
_diffrn_reflns_limit_l_max 42
_diffrn_reflns_limit_l_min -42
_diffrn_reflns_number 5886
_diffrn_reflns_theta_max 25.00
_diffrn_reflns_theta_min 3.51
_diffrn_standards_interval_time 90
_diffrn_standards_number 3
_exptl_absorpt_coefficient_mu 4.174
_exptl_absorpt_correction_T_max 0.313
_exptl_absorpt_correction_T_min 0.249
_exptl_absorpt_correction_type 'Semi-empirical psi scans'
_exptl_crystal_colour red
_exptl_crystal_density_diffrn 1.732
_exptl_crystal_description block
_exptl_crystal_F_000 1720
_exptl_crystal_size_max 0.15
_exptl_crystal_size_mid 0.15
_exptl_crystal_size_min 0.15
_refine_diff_density_max 1.606
_refine_diff_density_min -1.638
_refine_diff_density_rms 0.153
_refine_ls_extinction_method none
_refine_ls_goodness_of_fit_all 1.167
_refine_ls_goodness_of_fit_obs 1.155
_refine_ls_hydrogen_treatment 'Riding Model'
_refine_ls_matrix_type full
_refine_ls_number_parameters 394
_refine_ls_number_reflns 5839
_refine_ls_number_restraints 0
_refine_ls_restrained_S_all 1.243
_refine_ls_restrained_S_obs 1.155
_refine_ls_R_factor_all 0.0656
_refine_ls_R_factor_obs 0.0462
_refine_ls_shift/esd_max 0.025
_refine_ls_shift/esd_mean 0.003
_refine_ls_structure_factor_coef Fsqd
_refine_ls_weighting_details 'w=1/[\s^2^(Fo^2^)+(0.0339P)^2^+20.9588P] where P=(Fo^2^+2Fc^2^)/3'
_refine_ls_weighting_scheme calc
_refine_ls_wR_factor_all 0.1178
_refine_ls_wR_factor_obs 0.0974
_reflns_number_observed 4714
_reflns_number_total 5875
_reflns_observed_criterion >2sigma(I)
_cod_data_source_file b009396n.txt
_cod_data_source_block mm9805
_cod_depositor_comments
;
The following automatic conversions were performed:
'_symmetry_cell_setting' value 'Monoclinic' changed to 'monoclinic'
according to '/home/saulius/struct/CIF-dictionaries/cif_core.dic'
dictionary named 'cif_core.dic' version 2.4.1 from 2010-06-29.

Automatic conversion script
Id: cif_fix_enum 1527 2010-12-29 10:47:43Z saulius 

The following automatic conversions were performed:

'_refine_ls_weighting_scheme' value 'calc
w=1/[\s^2^(Fo^2^)+(0.0339P)^2^+20.9588P] where P=(Fo^2^+2Fc^2^)/3'
was changed to 'calc'. New tag '_refine_ls_weighting_details' was
created. The value of the new tag was set to
'w=1/[\s^2^(Fo^2^)+(0.0339P)^2^+20.9588P] where P=(Fo^2^+2Fc^2^)/3'.

Automatic conversion script
Id: cif_fix_values 3143 2015-03-26 13:38:13Z robertas 
;
_cod_original_cell_volume 3348.1(20)
_cod_original_sg_symbol_H-M P2(1)/n
_cod_database_code 7010467

loop_
_symmetry_equiv_pos_as_xyz
'x, y, z'
'-x+1/2, y+1/2, -z+1/2'
'-x, -y, -z'
'x-1/2, -y-1/2, z-1/2'

loop_
_atom_site_aniso_label
_atom_site_aniso_U_11
_atom_site_aniso_U_22
_atom_site_aniso_U_33
_atom_site_aniso_U_23
_atom_site_aniso_U_13
_atom_site_aniso_U_12
W1 0.0276(2) 0.0254(2) 0.0204(2) 0.00209(15) 0.00280(11) -0.0034(2)
Co1 0.0286(6) 0.0230(6) 0.0227(5) -0.0007(5) 0.0015(4) -0.0030(5)
P1 0.0322(11) 0.0215(10) 0.0237(10) 0.0020(9) 0.0042(8) 0.0014(9)
O1 0.045(4) 0.056(5) 0.053(4) 0.001(4) -0.019(3) -0.005(3)
O2 0.057(4) 0.071(5) 0.029(3) 0.010(3) -0.010(3) -0.002(4)
O3 0.101(6) 0.028(4) 0.043(4) 0.001(3) -0.001(4) -0.009(4)
O4 0.067(5) 0.050(4) 0.030(3) -0.011(3) 0.007(3) 0.005(4)
C1 0.032(5) 0.026(5) 0.039(5) -0.001(4) 0.002(4) -0.006(4)
C2 0.039(5) 0.032(5) 0.030(4) 0.002(4) -0.001(4) -0.004(4)
C3 0.053(6) 0.039(6) 0.016(4) 0.003(4) -0.001(4) -0.004(4)
C4 0.040(5) 0.039(5) 0.036(5) 0.004(4) 0.020(4) -0.002(4)
C5 0.025(4) 0.027(4) 0.022(4) 0.001(4) 0.000(3) -0.005(4)
C6 0.030(4) 0.026(4) 0.017(4) -0.004(3) 0.001(3) 0.001(3)
C7 0.029(4) 0.022(4) 0.018(4) 0.002(3) 0.002(3) 0.001(3)
C8 0.028(4) 0.024(4) 0.022(4) 0.003(3) 0.003(3) -0.006(3)
C11 0.031(4) 0.031(5) 0.016(4) -0.003(3) 0.004(3) 0.001(4)
C12 0.037(5) 0.030(5) 0.031(5) 0.006(4) 0.006(4) 0.004(4)
C13 0.047(5) 0.047(6) 0.023(4) 0.005(4) 0.000(4) 0.007(5)
C14 0.054(6) 0.047(6) 0.033(5) -0.004(4) -0.012(4) 0.001(5)
C15 0.063(6) 0.041(6) 0.041(5) 0.002(5) -0.013(5) -0.019(5)
C16 0.056(6) 0.029(5) 0.026(4) 0.001(4) -0.012(4) -0.001(4)
C21 0.032(4) 0.023(4) 0.024(4) 0.005(3) 0.006(3) 0.002(4)
C22 0.049(5) 0.028(5) 0.031(4) -0.001(4) 0.008(4) 0.002(4)
C23 0.045(6) 0.039(6) 0.055(6) 0.007(5) 0.004(5) -0.014(5)
C24 0.031(5) 0.061(7) 0.050(6) 0.008(5) 0.015(4) -0.002(5)
C25 0.039(5) 0.051(6) 0.052(6) -0.007(5) 0.015(5) 0.004(5)
C26 0.036(5) 0.038(5) 0.037(5) -0.008(4) 0.009(4) -0.006(4)
C31 0.033(4) 0.022(4) 0.028(4) 0.008(3) 0.012(4) 0.002(3)
C32 0.046(5) 0.042(6) 0.031(5) 0.006(4) 0.013(4) -0.002(4)
C33 0.053(6) 0.035(6) 0.051(6) 0.002(4) 0.030(5) 0.011(5)
C34 0.037(6) 0.044(6) 0.075(8) 0.017(6) 0.029(5) 0.018(5)
C35 0.035(5) 0.053(7) 0.055(6) 0.023(5) 0.010(4) 0.004(5)
C36 0.029(5) 0.036(5) 0.039(5) 0.009(4) 0.012(4) -0.002(4)
C41 0.050(6) 0.035(5) 0.041(5) 0.014(4) 0.007(4) -0.010(4)
C42 0.039(5) 0.017(4) 0.060(6) 0.001(4) -0.006(4) -0.001(4)
C43 0.040(5) 0.045(6) 0.037(5) -0.008(4) 0.005(4) -0.023(5)
C44 0.038(5) 0.036(5) 0.051(6) 0.005(5) -0.011(4) -0.017(5)
C45 0.034(5) 0.045(6) 0.055(6) 0.002(5) 0.009(4) -0.010(4)
C51 0.031(4) 0.025(4) 0.036(4) 0.001(4) 0.002(3) 0.004(4)
C52 0.040(5) 0.032(5) 0.047(5) -0.007(4) -0.005(4) 0.007(4)
C53 0.027(5) 0.043(6) 0.062(6) -0.003(5) 0.008(4) 0.006(4)
C54 0.043(5) 0.041(6) 0.050(6) 0.008(5) -0.011(4) 0.016(5)

loop_
_atom_site_label
_atom_site_type_symbol
_atom_site_fract_x
_atom_site_fract_y
_atom_site_fract_z
_atom_site_U_iso_or_equiv
_atom_site_thermal_displace_type
_atom_site_occupancy
_atom_site_calc_flag
_atom_site_refinement_flags
_atom_site_disorder_group
W1 W 0.00655(3) 0.05206(3) 0.191915(8) 0.02443(11) Uani 1 d . .
Co1 Co 0.17384(11) 0.24954(11) 0.16621(3) 0.0248(2) Uani 1 d . .
P1 P -0.0007(2) 0.3461(2) 0.08319(5) 0.0258(4) Uani 1 d . .
O1 O 0.4286(7) 0.2365(7) 0.2119(2) 0.052(2) Uani 1 d . .
O2 O 0.2425(8) 0.0258(8) 0.2547(2) 0.053(2) Uani 1 d . .
O3 O 0.1850(9) 0.5415(7) 0.1649(2) 0.058(2) Uani 1 d . .
O4 O -0.0739(7) 0.2647(7) 0.2530(2) 0.049(2) Uani 1 d . .
C1 C 0.3303(9) 0.2412(9) 0.1926(2) 0.032(2) Uani 1 d . .
C2 C 0.1633(9) 0.0346(9) 0.2300(2) 0.034(2) Uani 1 d . .
C3 C 0.1794(10) 0.4269(10) 0.1657(2) 0.036(2) Uani 1 d . .
C4 C -0.0430(9) 0.1914(10) 0.2294(3) 0.038(2) Uani 1 d . .
C5 C 0.1760(8) 0.0454(8) 0.1502(2) 0.025(2) Uani 1 d . .
C6 C 0.1482(8) 0.1258(8) 0.1183(2) 0.024(2) Uani 1 d . .
H6A H 0.2173(8) 0.1302(8) 0.0978(2) 0.029 Uiso 1 calc R .
C7 C 0.0372(8) 0.2214(8) 0.1205(2) 0.023(2) Uani 1 d . .
C8 C -0.0377(8) 0.2180(8) 0.1544(2) 0.025(2) Uani 1 d . .
C11 C -0.1033(8) 0.2436(8) 0.0497(2) 0.026(2) Uani 1 d . .
C12 C -0.1499(9) 0.3077(9) 0.0167(2) 0.033(2) Uani 1 d . .
H12A H -0.1265(9) 0.3999(9) 0.0125(2) 0.039 Uiso 1 calc R .
C13 C -0.2296(10) 0.2376(10) -0.0096(2) 0.039(2) Uani 1 d . .
H13A H -0.2589(10) 0.2816(10) -0.0320(2) 0.047 Uiso 1 calc R .
C14 C -0.2671(11) 0.1065(10) -0.0039(3) 0.045(2) Uani 1 d . .
H14 H -0.3235(11) 0.0593(10) -0.0219(3) 0.054 Uiso 1 calc R .
C15 C -0.2221(11) 0.0431(11) 0.0285(3) 0.049(3) Uani 1 d . .
H15A H -0.2485(11) -0.0483(11) 0.0327(3) 0.058 Uiso 1 calc R .
C16 C -0.1394(10) 0.1099(9) 0.0547(2) 0.037(2) Uani 1 d . .
H16A H -0.1071(10) 0.0634(9) 0.0765(2) 0.045 Uiso 1 calc R .
C21 C 0.1708(8) 0.3557(8) 0.0608(2) 0.026(2) Uani 1 d . .
C22 C 0.2599(9) 0.4588(9) 0.0715(2) 0.036(2) Uani 1 d . .
H22A H 0.2284(9) 0.5235(9) 0.0890(2) 0.043 Uiso 1 calc R .
C23 C 0.3950(10) 0.4719(10) 0.0576(3) 0.046(2) Uani 1 d . .
H23A H 0.4544(10) 0.5452(10) 0.0651(3) 0.056 Uiso 1 calc R .
C24 C 0.4416(10) 0.3760(11) 0.0324(3) 0.047(3) Uani 1 d . .
H24A H 0.5344(10) 0.3815(11) 0.0230(3) 0.056 Uiso 1 calc R .
C25 C 0.3527(10) 0.2738(11) 0.0213(3) 0.047(2) Uani 1 d . .
H25A H 0.3851(10) 0.2080(11) 0.0042(3) 0.056 Uiso 1 calc R .
C26 C 0.2171(9) 0.2637(9) 0.0343(2) 0.037(2) Uani 1 d . .
H26A H 0.1555(9) 0.1944(9) 0.0251(2) 0.044 Uiso 1 calc R .
C31 C -0.1597(9) 0.3140(8) 0.1579(2) 0.027(2) Uani 1 d . .
C32 C -0.1551(10) 0.4298(10) 0.1804(2) 0.039(2) Uani 1 d . .
H32A H -0.0715(10) 0.4499(10) 0.1947(2) 0.047 Uiso 1 calc R .
C33 C -0.2706(11) 0.5153(10) 0.1822(3) 0.046(3) Uani 1 d . .
H33A H -0.2659(11) 0.5935(10) 0.1976(3) 0.055 Uiso 1 calc R .
C34 C -0.3930(11) 0.4872(11) 0.1615(3) 0.052(3) Uani 1 d . .
H34A H -0.4729(11) 0.5452(11) 0.1630(3) 0.062 Uiso 1 calc R .
C35 C -0.3979(10) 0.3756(11) 0.1391(3) 0.047(3) Uani 1 d . .
H35A H -0.4814(10) 0.3564(11) 0.1247(3) 0.057 Uiso 1 calc R .
C36 C -0.2822(9) 0.2901(9) 0.1371(2) 0.035(2) Uani 1 d . .
H36A H -0.2873(9) 0.2134(9) 0.1211(2) 0.041 Uiso 1 calc R .
C41 C -0.1275(10) -0.1010(10) 0.2234(3) 0.042(2) Uani 1 d . .
H41A H -0.1323(10) -0.1097(10) 0.2511(3) 0.051 Uiso 1 calc R .
C42 C -0.0374(10) -0.1743(9) 0.2003(3) 0.039(2) Uani 1 d . .
H42A H 0.0333(10) -0.2442(9) 0.2086(3) 0.047 Uiso 1 calc R .
C43 C -0.0799(10) -0.1462(10) 0.1630(3) 0.040(2) Uani 1 d . .
H43A H -0.0409(10) -0.1897(10) 0.1403(3) 0.049 Uiso 1 calc R .
C44 C -0.1876(10) -0.0536(10) 0.1634(3) 0.042(2) Uani 1 d . .
H44A H -0.2414(10) -0.0193(10) 0.1409(3) 0.050 Uiso 1 calc R .
C45 C -0.2184(10) -0.0244(10) 0.2005(3) 0.045(2) Uani 1 d . .
H45A H -0.2997(10) 0.0315(10) 0.2090(3) 0.054 Uiso 1 calc R .
C51 C 0.3023(8) -0.0534(9) 0.1455(2) 0.031(2) Uani 1 d . .
C52 C 0.2553(10) -0.1632(9) 0.1173(3) 0.040(2) Uani 1 d . .
H52A H 0.3361(18) -0.2212(39) 0.1118(13) 0.060 Uiso 1 calc R .
H52B H 0.2197(60) -0.1200(9) 0.0943(7) 0.060 Uiso 1 calc R .
H52C H 0.1801(46) -0.2181(40) 0.1280(7) 0.060 Uiso 1 calc R .
C53 C 0.4320(9) 0.0181(10) 0.1298(3) 0.044(2) Uani 1 d . .
H53A H 0.5085(25) -0.0478(17) 0.1269(17) 0.066 Uiso 1 calc R .
H53B H 0.4636(42) 0.0899(44) 0.1469(9) 0.066 Uiso 1 calc R .
H53C H 0.4067(20) 0.0577(57) 0.1055(9) 0.066 Uiso 1 calc R .
C54 C 0.3522(10) -0.1255(10) 0.1809(3) 0.045(2) Uani 1 d . .
H54A H 0.4268(50) -0.1904(48) 0.1750(4) 0.067 Uiso 1 calc R .
H54B H 0.2725(19) -0.1738(55) 0.1917(10) 0.067 Uiso 1 calc R .
H54C H 0.3895(63) -0.0589(12) 0.1989(7) 0.067 Uiso 1 calc R .
Cl1 Cl -0.0705(3) -0.2898(3) 0.06305(7) 0.0526(6) Uiso 1 d . .
Cl2 Cl -0.3554(3) -0.2495(3) 0.08838(7) 0.0490(6) Uiso 1 d . .
C10 C -0.2210(11) -0.3674(11) 0.0806(3) 0.052(3) Uiso 1 d . .
H10A H -0.1955(11) -0.4136(11) 0.1043(3) 0.063 Uiso 1 calc R .
H10B H -0.2563(11) -0.4367(11) 0.0627(3) 0.063 Uiso 1 calc R .

loop_
_atom_type_symbol
_atom_type_description
_atom_type_scat_dispersion_real
_atom_type_scat_dispersion_imag
_atom_type_scat_source
C C 0.0033 0.0016 'International Tables Vol C Tables 4.2.6.8 and 6.1.1.4'
H H 0.0000 0.0000 'International Tables Vol C Tables 4.2.6.8 and 6.1.1.4'
O O 0.0106 0.0060 'International Tables Vol C Tables 4.2.6.8 and 6.1.1.4'
P P 0.1023 0.0942 'International Tables Vol C Tables 4.2.6.8 and 6.1.1.4'
Co Co 0.3494 0.9721 'International Tables Vol C Tables 4.2.6.8 and 6.1.1.4'
W W -0.8490 6.8722 'International Tables Vol C Tables 4.2.6.8 and 6.1.1.4'
Cl Cl 0.1484 0.1585 'International Tables Vol C Tables 4.2.6.8 and 6.1.1.4'

loop_
_geom_angle_atom_site_label_1
_geom_angle_atom_site_label_2
_geom_angle_atom_site_label_3
_geom_angle
_geom_angle_site_symmetry_1
_geom_angle_site_symmetry_3
_geom_angle_publ_flag
C4 W1 C2 77.3(4) . . ?
C4 W1 C8 81.5(3) . . ?
C2 W1 C8 128.5(3) . . ?
C4 W1 C5 131.6(3) . . ?
C2 W1 C5 85.7(3) . . ?
C8 W1 C5 74.5(3) . . ?
C4 W1 C45 84.2(4) . . ?
C2 W1 C45 123.7(4) . . ?
C8 W1 C45 99.8(3) . . ?
C5 W1 C45 140.4(3) . . ?
C4 W1 C42 122.5(3) . . ?
C2 W1 C42 87.7(3) . . ?
C8 W1 C42 142.1(3) . . ?
C5 W1 C42 101.3(3) . . ?
C45 W1 C42 59.2(3) . . ?
C4 W1 C41 88.7(4) . . ?
C2 W1 C41 90.8(3) . . ?
C8 W1 C41 135.2(3) . . ?
C5 W1 C41 137.0(3) . . ?
C45 W1 C41 35.5(3) . . ?
C42 W1 C41 35.8(3) . . ?
C4 W1 C44 114.3(4) . . ?
C2 W1 C44 145.6(3) . . ?
C8 W1 C44 85.9(3) . . ?
C5 W1 C44 105.3(3) . . ?
C45 W1 C44 35.4(3) . . ?
C42 W1 C44 58.4(3) . . ?
C41 W1 C44 58.8(3) . . ?
C4 W1 C43 142.1(3) . . ?
C2 W1 C43 118.2(4) . . ?
C8 W1 C43 107.3(3) . . ?
C5 W1 C43 85.8(3) . . ?
C45 W1 C43 58.1(3) . . ?
C42 W1 C43 35.4(3) . . ?
C41 W1 C43 58.6(3) . . ?
C44 W1 C43 34.0(3) . . ?
C4 W1 Co1 83.3(2) . . ?
C2 W1 Co1 82.3(2) . . ?
C8 W1 Co1 48.7(2) . . ?
C5 W1 Co1 49.4(2) . . ?
C45 W1 Co1 147.5(3) . . ?
C42 W1 Co1 149.5(2) . . ?
C41 W1 Co1 170.4(3) . . ?
C44 W1 Co1 129.7(2) . . ?
C43 W1 Co1 130.7(2) . . ?
C1 Co1 C3 91.6(4) . . ?
C1 Co1 C8 156.1(3) . . ?
C3 Co1 C8 100.3(4) . . ?
C1 Co1 C7 157.8(4) . . ?
C3 Co1 C7 98.3(4) . . ?
C8 Co1 C7 40.3(3) . . ?
C1 Co1 C5 95.1(4) . . ?
C3 Co1 C5 163.2(3) . . ?
C8 Co1 C5 79.3(3) . . ?
C7 Co1 C5 70.5(3) . . ?
C1 Co1 C6 119.5(4) . . ?
C3 Co1 C6 124.8(3) . . ?
C8 Co1 C6 69.9(3) . . ?
C7 Co1 C6 39.4(3) . . ?
C5 Co1 C6 39.1(3) . . ?
C1 Co1 W1 106.2(3) . . ?
C3 Co1 W1 138.3(3) . . ?
C8 Co1 W1 51.9(2) . . ?
C7 Co1 W1 79.4(2) . . ?
C5 Co1 W1 53.7(2) . . ?
C6 Co1 W1 78.8(2) . . ?
C11 P1 C21 101.5(4) . . ?
C11 P1 C7 101.4(4) . . ?
C21 P1 C7 101.4(3) . . ?
O1 C1 Co1 175.7(8) . . ?
O2 C2 W1 172.7(8) . . ?
O3 C3 Co1 178.8(9) . . ?
O4 C4 W1 175.0(8) . . ?
C6 C5 C51 113.0(6) . . ?
C6 C5 Co1 71.2(5) . . ?
C51 C5 Co1 130.2(5) . . ?
C6 C5 W1 114.1(5) . . ?
C51 C5 W1 131.4(5) . . ?
Co1 C5 W1 76.9(3) . . ?
C7 C6 C5 116.8(7) . . ?
C7 C6 Co1 68.8(4) . . ?
C5 C6 Co1 69.6(4) . . ?
C6 C7 C8 114.7(7) . . ?
C6 C7 P1 122.2(6) . . ?
C8 C7 P1 123.0(6) . . ?
C6 C7 Co1 71.8(4) . . ?
C8 C7 Co1 69.0(4) . . ?
P1 C7 Co1 126.0(4) . . ?
C7 C8 C31 117.2(7) . . ?
C7 C8 Co1 70.7(4) . . ?
C31 C8 Co1 129.2(6) . . ?
C7 C8 W1 117.4(6) . . ?
C31 C8 W1 124.4(5) . . ?
Co1 C8 W1 79.4(3) . . ?
C16 C11 C12 118.0(8) . . ?
C16 C11 P1 125.0(6) . . ?
C12 C11 P1 117.0(6) . . ?
C13 C12 C11 120.3(8) . . ?
C14 C13 C12 121.0(9) . . ?
C13 C14 C15 119.0(9) . . ?
C14 C15 C16 121.1(9) . . ?
C11 C16 C15 120.5(8) . . ?
C22 C21 C26 118.2(7) . . ?
C22 C21 P1 117.4(6) . . ?
C26 C21 P1 124.3(6) . . ?
C21 C22 C23 122.1(8) . . ?
C22 C23 C24 118.8(9) . . ?
C25 C24 C23 119.4(8) . . ?
C24 C25 C26 121.6(9) . . ?
C25 C26 C21 119.7(9) . . ?
C36 C31 C32 117.6(8) . . ?
C36 C31 C8 118.8(7) . . ?
C32 C31 C8 123.5(8) . . ?
C33 C32 C31 120.8(9) . . ?
C34 C33 C32 120.2(10) . . ?
C35 C34 C33 119.5(9) . . ?
C34 C35 C36 120.5(10) . . ?
C31 C36 C35 121.3(9) . . ?
C45 C41 C42 107.6(9) . . ?
C45 C41 W1 72.0(5) . . ?
C42 C41 W1 72.3(5) . . ?
C41 C42 C43 107.3(8) . . ?
C41 C42 W1 72.0(5) . . ?
C43 C42 W1 74.5(5) . . ?
C44 C43 C42 108.3(8) . . ?
C44 C43 W1 71.9(5) . . ?
C42 C43 W1 70.1(5) . . ?
C43 C44 C45 108.7(9) . . ?
C43 C44 W1 74.1(5) . . ?
C45 C44 W1 70.8(5) . . ?
C41 C45 C44 108.0(9) . . ?
C41 C45 W1 72.5(5) . . ?
C44 C45 W1 73.8(5) . . ?
C54 C51 C53 106.9(7) . . ?
C54 C51 C52 107.3(8) . . ?
C53 C51 C52 107.5(7) . . ?
C54 C51 C5 115.1(7) . . ?
C53 C51 C5 112.0(7) . . ?
C52 C51 C5 107.7(6) . . ?
Cl1 C10 Cl2 111.6(6) . . ?

loop_
_geom_bond_atom_site_label_1
_geom_bond_atom_site_label_2
_geom_bond_distance
_geom_bond_site_symmetry_2
_geom_bond_publ_flag
W1 C4 1.991(9) . ?
W1 C2 1.996(9) . ?
W1 C8 2.154(8) . ?
W1 C5 2.224(7) . ?
W1 C45 2.285(9) . ?
W1 C42 2.294(8) . ?
W1 C41 2.291(9) . ?
W1 C44 2.324(8) . ?
W1 C43 2.351(9) . ?
W1 Co1 2.6892(12) . ?
Co1 C1 1.735(9) . ?
Co1 C3 1.751(9) . ?
Co1 C8 2.056(8) . ?
Co1 C7 2.078(8) . ?
Co1 C5 2.096(8) . ?
Co1 C6 2.117(7) . ?
P1 C11 1.828(8) . ?
P1 C21 1.831(8) . ?
P1 C7 1.847(8) . ?
O1 C1 1.145(10) . ?
O2 C2 1.147(10) . ?
O3 C3 1.133(11) . ?
O4 C4 1.156(10) . ?
C5 C6 1.411(11) . ?
C5 C51 1.554(11) . ?
C6 C7 1.415(11) . ?
C7 C8 1.424(10) . ?
C8 C31 1.500(11) . ?
C11 C16 1.376(12) . ?
C11 C12 1.403(11) . ?
C12 C13 1.377(12) . ?
C13 C14 1.358(14) . ?
C14 C15 1.376(13) . ?
C15 C16 1.376(12) . ?
C21 C22 1.369(12) . ?
C21 C26 1.397(11) . ?
C22 C23 1.390(12) . ?
C23 C24 1.389(14) . ?
C24 C25 1.365(14) . ?
C25 C26 1.380(12) . ?
C31 C36 1.380(12) . ?
C31 C32 1.401(12) . ?
C32 C33 1.382(13) . ?
C33 C34 1.385(15) . ?
C34 C35 1.365(15) . ?
C35 C36 1.385(12) . ?
C41 C45 1.397(13) . ?
C41 C42 1.407(13) . ?
C42 C43 1.413(13) . ?
C43 C44 1.368(14) . ?
C44 C45 1.402(13) . ?
C51 C54 1.521(12) . ?
C51 C53 1.535(12) . ?
C51 C52 1.540(12) . ?
Cl1 C10 1.749(10) . ?
Cl2 C10 1.750(11) . ?
